data_2201308
loop_
_publ_author_name
'Meyers, Cal Y.'
'Roper, William'
'Klavetter, Floyd'
'Horii, T.'
'Sandrock, Paul B.'
'Robinson, Paul D.'

_publ_section_title
;
 2-Propyl mesityl sulfone
;
_journal_issue 10
_journal_name_full 'Acta Crystallographica Section E'
_journal_page_first o1166
_journal_page_last o1168
_journal_paper_doi 10.1107/S1600536802017580
_journal_volume 58
_journal_year 2002
_chemical_formula_iupac 'C12 H18 O2 S'
_chemical_formula_moiety 'C12 H18 O2 S'
_chemical_formula_sum 'C12 H18 O2 S'
_chemical_formula_weight 226.32
_chemical_melting_point 353
_chemical_name_systematic
;
2-Propyl mesityl sulfone
;
_space_group_IT_number 61
_symmetry_cell_setting orthorhombic
_symmetry_space_group_name_Hall '-P 2ac 2ab'
_symmetry_space_group_name_H-M 'P b c a'
_atom_sites_solution_hydrogens geom
_atom_sites_solution_primary direct
_atom_sites_solution_secondary difmap
_cell_angle_alpha 90.00
_cell_angle_beta 90.00
_cell_angle_gamma 90.00
_cell_formula_units_Z 8
_cell_length_a 18.728(2)
_cell_length_b 17.0310(16)
_cell_length_c 7.758(3)
_cell_measurement_reflns_used 25
_cell_measurement_temperature 296
_cell_measurement_theta_max 17.8
_cell_measurement_theta_min 16.6
_cell_volume 2474.5(10)
_computing_cell_refinement 'MSC/AFC Diffractometer Control Software'
_computing_data_collection
;
MSC/AFC Diffractometer Control Software
(Molecular Structure Corporation, 1996)
;
_computing_data_reduction
;
PROCESS in TEXSAN  (Molecular Structure Corporation, 1997)
;
_computing_molecular_graphics
;
ORTEP-3 for Windows (Farrugia, 1997) and PLATON (Spek, 2000)
;
_computing_publication_material
;
TEXSAN, SHELXL97, and PLATON (Spek, 2000)
;
_computing_structure_refinement
;
LS in TEXSAN and SHELXL97 (Sheldrick, 1997)
;
_computing_structure_solution 'SIR92 (Burla et al., 1989)'
_diffrn_ambient_temperature 296
_diffrn_measured_fraction_theta_full 1.000
_diffrn_measured_fraction_theta_max 1.000
_diffrn_measurement_device_type 'Rigaku AFC-5S'
_diffrn_measurement_method \w
_diffrn_radiation_monochromator graphite
_diffrn_radiation_source 'fine-focus sealed tube'
_diffrn_radiation_type 'Mo K\a'
_diffrn_radiation_wavelength 0.71069
_diffrn_reflns_av_R_equivalents 0.018
_diffrn_reflns_av_sigmaI/netI 0.036
_diffrn_reflns_limit_h_max 22
_diffrn_reflns_limit_h_min 0
_diffrn_reflns_limit_k_max 20
_diffrn_reflns_limit_k_min 0
_diffrn_reflns_limit_l_max 2
_diffrn_reflns_limit_l_min -9
_diffrn_reflns_number 2878
_diffrn_reflns_theta_full 25.04
_diffrn_reflns_theta_max 25.04
_diffrn_reflns_theta_min 2.17
_diffrn_standards_decay_% 2.3
_diffrn_standards_interval_count 100
_diffrn_standards_number 3
_exptl_absorpt_coefficient_mu 0.241
_exptl_absorpt_correction_type none
_exptl_crystal_colour colorless
_exptl_crystal_density_diffrn 1.215
_exptl_crystal_density_meas ?
_exptl_crystal_description prism
_exptl_crystal_F_000 976
_exptl_crystal_size_max 0.50
_exptl_crystal_size_mid 0.30
_exptl_crystal_size_min 0.21
_refine_diff_density_max 0.22
_refine_diff_density_min -0.22
_refine_ls_extinction_coef 0.0046(8)
_refine_ls_extinction_expression Fc^*^=kFc[1+0.001xFc^2^\l^3^/sin(2\q)]^-1/4^
_refine_ls_extinction_method SHELXL97
_refine_ls_goodness_of_fit_ref 1.018
_refine_ls_hydrogen_treatment constr
_refine_ls_matrix_type full
_refine_ls_number_parameters 142
_refine_ls_number_reflns 2189
_refine_ls_number_restraints 0
_refine_ls_restrained_S_all 1.018
_refine_ls_R_factor_all 0.078
_refine_ls_R_factor_gt 0.036
_refine_ls_shift/su_max 0.001
_refine_ls_shift/su_mean 0.000
_refine_ls_structure_factor_coef Fsqd
_refine_ls_weighting_details 'w = 1/[\s^2^(Fo^2^)+(0.0609P)^2^+0.5143P] where P = (Fo^2^+2Fc^2^)/3'
_refine_ls_weighting_scheme calc
_refine_ls_wR_factor_gt 0.102
_refine_ls_wR_factor_ref 0.120
_reflns_number_gt 1386
_reflns_number_total 2189
_reflns_threshold_expression I>2\s(I)
_cod_data_source_file bt6197.cif
_cod_data_source_block I
_cod_depositor_comments
;
The following automatic conversions were performed:

'_exptl_crystal_density_meas' value 'not measured' was changed to '?'
- the value is perceived as not measured.

Automatic conversion script
Id: cif_fix_values 3008 2015-01-20 13:52:24Z robertas 
;
_cod_original_cell_volume 2474.5(9)
_cod_database_code 2201308
_cod_database_fobs_code 2201308

loop_
_symmetry_equiv_pos_as_xyz
'x, y, z'
'x+1/2, -y+1/2, -z'
'-x, y+1/2, -z+1/2'
'-x+1/2, -y, z+1/2'
'-x, -y, -z'
'-x-1/2, y-1/2, z'
'x, -y-1/2, z-1/2'
'x-1/2, y, -z-1/2'

loop_
_atom_site_label
_atom_site_fract_x
_atom_site_fract_y
_atom_site_fract_z
_atom_site_U_iso_or_equiv
_atom_site_adp_type
_atom_site_calc_flag
_atom_site_refinement_flags
_atom_site_occupancy
_atom_site_disorder_assembly
_atom_site_disorder_group
_atom_site_type_symbol
S1 0.60692(3) 0.11120(4) 0.65916(9) 0.0460(2) Uani d . 1 . . S
O1 0.59804(10) 0.16247(12) 0.8045(3) 0.0676(6) Uani d . 1 . . O
O2 0.57660(9) 0.03436(10) 0.6747(3) 0.0620(5) Uani d . 1 . . O
C1 0.70020(12) 0.10381(13) 0.6124(3) 0.0394(5) Uani d . 1 . . C
C2 0.74233(12) 0.17221(14) 0.6269(3) 0.0438(6) Uani d . 1 . . C
C3 0.81501(13) 0.16497(16) 0.5951(3) 0.0526(7) Uani d . 1 . . C
C4 0.84738(13) 0.09515(16) 0.5506(3) 0.0533(7) Uani d . 1 . . C
C5 0.80384(14) 0.03023(16) 0.5338(3) 0.0521(7) Uani d . 1 . . C
C6 0.73103(12) 0.03167(14) 0.5625(3) 0.0443(6) Uani d . 1 . . C
C7 0.69147(16) -0.04496(14) 0.5362(4) 0.0619(8) Uani d . 1 . . C
C8 0.71563(14) 0.25325(14) 0.6717(4) 0.0609(7) Uani d . 1 . . C
C9 0.92635(15) 0.0899(2) 0.5182(5) 0.0828(10) Uani d . 1 . . C
C10 0.56837(13) 0.15653(15) 0.4733(4) 0.0548(7) Uani d . 1 . . C
C11 0.48909(16) 0.1714(2) 0.5102(5) 0.0893(12) Uani d . 1 . . C
C12 0.57917(17) 0.10706(18) 0.3139(4) 0.0700(8) Uani d . 1 . . C
H3 0.8434 0.2096 0.6044 0.063 Uiso calc R 1 . . H
H5 0.8246 -0.0171 0.5012 0.063 Uiso calc R 1 . . H
H7A 0.7228 -0.0825 0.4834 0.093 Uiso calc R 1 . . H
H7B 0.6510 -0.0362 0.4628 0.093 Uiso calc R 1 . . H
H7C 0.6756 -0.0647 0.6456 0.093 Uiso calc R 1 . . H
H8A 0.7529 0.2909 0.6520 0.091 Uiso calc R 1 . . H
H8B 0.7018 0.2546 0.7908 0.091 Uiso calc R 1 . . H
H8C 0.6752 0.2658 0.6008 0.091 Uiso calc R 1 . . H
H9A 0.9483 0.0590 0.6071 0.124 Uiso calc R 1 . . H
H9B 0.9466 0.1417 0.5186 0.124 Uiso calc R 1 . . H
H9C 0.9346 0.0657 0.4083 0.124 Uiso calc R 1 . . H
H10 0.5918 0.2073 0.4553 0.066 Uiso calc R 1 . . H
H11A 0.4670 0.1942 0.4104 0.134 Uiso calc R 1 . . H
H11B 0.4846 0.2067 0.6061 0.134 Uiso calc R 1 . . H
H11C 0.4660 0.1226 0.5372 0.134 Uiso calc R 1 . . H
H12A 0.5531 0.0588 0.3255 0.105 Uiso calc R 1 . . H
H12B 0.6291 0.0958 0.3002 0.105 Uiso calc R 1 . . H
H12C 0.5622 0.1352 0.2148 0.105 Uiso calc R 1 . . H

loop_
_atom_site_aniso_label
_atom_site_aniso_U_11
_atom_site_aniso_U_22
_atom_site_aniso_U_33
_atom_site_aniso_U_12
_atom_site_aniso_U_13
_atom_site_aniso_U_23
S1 0.0408(3) 0.0475(4) 0.0497(4) -0.0042(3) 0.0068(3) 0.0040(3)
O1 0.0612(12) 0.0794(13) 0.0623(13) -0.0002(10) 0.0184(10) -0.0153(10)
O2 0.0528(10) 0.0555(11) 0.0777(14) -0.0114(8) 0.0107(10) 0.0194(10)
C1 0.0381(12) 0.0465(13) 0.0337(12) -0.0039(10) 0.0027(10) 0.0025(10)
C2 0.0454(13) 0.0477(13) 0.0385(12) -0.0054(10) 0.0005(11) -0.0010(11)
C3 0.0458(13) 0.0614(16) 0.0507(15) -0.0152(12) 0.0029(12) -0.0037(13)
C4 0.0414(14) 0.0737(19) 0.0448(15) 0.0000(12) -0.0015(12) -0.0065(14)
C5 0.0535(15) 0.0580(15) 0.0448(15) 0.0119(13) -0.0022(12) -0.0045(13)
C6 0.0497(14) 0.0472(13) 0.0359(12) 0.0007(11) 0.0005(11) 0.0024(11)
C7 0.0743(19) 0.0414(14) 0.0700(19) -0.0018(13) 0.0057(16) -0.0019(14)
C8 0.0627(15) 0.0491(14) 0.0709(19) -0.0076(13) 0.0072(15) -0.0073(14)
C9 0.0448(16) 0.115(3) 0.089(2) 0.0001(17) 0.0039(16) -0.028(2)
C10 0.0435(14) 0.0494(14) 0.0714(19) -0.0042(12) -0.0043(13) 0.0144(14)
C11 0.0523(17) 0.096(2) 0.119(3) 0.0122(17) -0.0044(19) 0.026(2)
C12 0.0685(18) 0.079(2) 0.0625(19) -0.0067(16) -0.0157(16) 0.0069(16)

loop_
_atom_type_symbol
_atom_type_description
_atom_type_scat_dispersion_real
_atom_type_scat_dispersion_imag
_atom_type_scat_source
C C 0.0033 0.0016 'International Tables Vol C Tables 4.2.6.8 and 6.1.1.4'
H H 0.0000 0.0000 'International Tables Vol C Tables 4.2.6.8 and 6.1.1.4'
O O 0.0106 0.0060 'International Tables Vol C Tables 4.2.6.8 and 6.1.1.4'
S S 0.1246 0.1234 'International Tables Vol C Tables 4.2.6.8 and 6.1.1.4'

loop_
_geom_angle_atom_site_label_1
_geom_angle_atom_site_label_2
_geom_angle_atom_site_label_3
_geom_angle
_geom_angle_publ_flag
O2 S1 O1 116.34(12) no
O2 S1 C10 107.62(12) no
O1 S1 C10 108.91(13) no
O2 S1 C1 109.89(11) no
O1 S1 C1 108.36(11) no
C10 S1 C1 105.15(11) no
C6 C1 C2 120.8(2) no
C6 C1 S1 121.09(17) no
C2 C1 S1 118.16(17) no
C3 C2 C1 117.4(2) no
C3 C2 C8 116.5(2) no
C1 C2 C8 126.0(2) no
C4 C3 C2 123.5(2) no
C3 C4 C5 117.1(2) no
C3 C4 C9 121.7(3) no
C5 C4 C9 121.2(3) no
C4 C5 C6 123.6(2) no
C5 C6 C1 117.6(2) no
C5 C6 C7 116.5(2) no
C1 C6 C7 125.9(2) no
C12 C10 C11 112.0(3) no
C12 C10 S1 111.43(19) no
C11 C10 S1 108.2(2) no
C4 C3 H3 118.2 no
C2 C3 H3 118.2 no
C4 C5 H5 118.2 no
C6 C5 H5 118.2 no
C6 C7 H7A 109.5 no
C6 C7 H7B 109.5 no
H7A C7 H7B 109.5 no
C6 C7 H7C 109.5 no
H7A C7 H7C 109.5 no
H7B C7 H7C 109.5 no
C2 C8 H8A 109.5 no
C2 C8 H8B 109.5 no
H8A C8 H8B 109.5 no
C2 C8 H8C 109.5 no
H8A C8 H8C 109.5 no
H8B C8 H8C 109.5 no
C4 C9 H9A 109.5 no
C4 C9 H9B 109.5 no
H9A C9 H9B 109.5 no
C4 C9 H9C 109.5 no
H9A C9 H9C 109.5 no
H9B C9 H9C 109.5 no
C12 C10 H10 108.4 no
C11 C10 H10 108.4 no
S1 C10 H10 108.4 no
C10 C11 H11A 109.5 no
C10 C11 H11B 109.5 no
H11A C11 H11B 109.5 no
C10 C11 H11C 109.5 no
H11A C11 H11C 109.5 no
H11B C11 H11C 109.5 no
C10 C12 H12A 109.5 no
C10 C12 H12B 109.5 no
H12A C12 H12B 109.5 no
C10 C12 H12C 109.5 no
H12A C12 H12C 109.5 no
H12B C12 H12C 109.5 no

loop_
_geom_bond_atom_site_label_1
_geom_bond_atom_site_label_2
_geom_bond_site_symmetry_2
_geom_bond_distance
_geom_bond_publ_flag
S1 O2 . 1.4316(17) no
S1 O1 . 1.436(2) no
S1 C10 . 1.788(3) no
S1 C1 . 1.789(2) no
C1 C6 . 1.412(3) no
C1 C2 . 1.411(3) no
C2 C3 . 1.389(3) no
C2 C8 . 1.509(3) no
C3 C4 . 1.379(4) no
C4 C5 . 1.380(4) no
C4 C9 . 1.503(4) no
C5 C6 . 1.382(3) no
C6 C7 . 1.515(3) no
C10 C12 . 1.510(4) no
C10 C11 . 1.533(4) no
C3 H3 . 0.9300 no
C5 H5 . 0.9300 no
C7 H7A . 0.9600 no
C7 H7B . 0.9600 no
C7 H7C . 0.9600 no
C8 H8A . 0.9600 no
C8 H8B . 0.9600 no
C8 H8C . 0.9600 no
C9 H9A . 0.9600 no
C9 H9B . 0.9600 no
C9 H9C . 0.9600 no
C10 H10 . 0.9800 no
C11 H11A . 0.9600 no
C11 H11B . 0.9600 no
C11 H11C . 0.9600 no
C12 H12A . 0.9600 no
C12 H12B . 0.9600 no
C12 H12C . 0.9600 no

loop_
_geom_hbond_atom_site_label_D
_geom_hbond_atom_site_label_H
_geom_hbond_atom_site_label_A
_geom_hbond_site_symmetry_A
_geom_hbond_distance_DH
_geom_hbond_distance_HA
_geom_hbond_distance_DA
_geom_hbond_angle_DHA
_geom_hbond_publ_flag
C9 H9C O2 4_654 0.96 2.50 3.403(4) 158 yes
C10 H10 O1 7_565 0.98 2.51 3.395(4) 150 yes

loop_
_geom_torsion_atom_site_label_1
_geom_torsion_atom_site_label_2
_geom_torsion_atom_site_label_3
_geom_torsion_atom_site_label_4
_geom_torsion
_geom_torsion_publ_flag
O2 S1 C1 C6 12.6(2) no
O1 S1 C1 C6 140.7(2) no
C10 S1 C1 C6 -102.9(2) no
O2 S1 C1 C2 -167.34(18) no
O1 S1 C1 C2 -39.2(2) no
C10 S1 C1 C2 77.1(2) no
C6 C1 C2 C3 -1.8(3) no
S1 C1 C2 C3 178.12(19) no
C6 C1 C2 C8 177.4(2) no
S1 C1 C2 C8 -2.7(3) no
C1 C2 C3 C4 0.1(4) no
C8 C2 C3 C4 -179.2(3) no
C2 C3 C4 C5 1.5(4) no
C2 C3 C4 C9 -179.7(3) no
C3 C4 C5 C6 -1.4(4) no
C9 C4 C5 C6 179.7(3) no
C4 C5 C6 C1 -0.2(4) no
C4 C5 C6 C7 179.4(2) no
C2 C1 C6 C5 1.9(3) no
S1 C1 C6 C5 -178.07(18) no
C2 C1 C6 C7 -177.7(2) no
S1 C1 C6 C7 2.4(3) no
O2 S1 C10 C12 -55.8(2) no
O1 S1 C10 C12 177.25(18) no
C1 S1 C10 C12 61.3(2) no
O2 S1 C10 C11 67.7(2) no
O1 S1 C10 C11 -59.2(2) no
C1 S1 C10 C11 -175.2(2) no

loop_
_cod_related_entry_id
_cod_related_entry_database
_cod_related_entry_code
1 ChemSpider 2561328
